data_4116981
loop_
_publ_author_name
'Kazuya Yamaguchi'
'Shouzou Koshino'
'Fumio Akagi'
'Masatatsu Suzuki'
'Akira Uehara'
'Shinnichiro Suzuki'

_publ_section_title
;
 Structures and Catalytic Activities of Carboxylate-Bridged Dinickel(II)
 Complexes as Models for the Metal Center of Urease
;
_journal_name_full 'Journal of the American Chemical Society'
_journal_page_first 5752
_journal_page_last 5753
_journal_paper_doi 10.1021/ja963982+
_journal_volume 119
_journal_year 1997
_chemical_compound_source 'Local laboratory'
_chemical_formula_moiety 'C34 H48 O14 N8 Cl2 Ni2'
_chemical_formula_sum 'C34 H48 Cl2 N8 Ni2 O14'
_chemical_formula_weight 981.10
_space_group_IT_number 2
_symmetry_cell_setting triclinic
_symmetry_space_group_name_Hall '-P 1'
_symmetry_space_group_name_H-M 'P -1'
_atom_type_scat_source 'International Tables (1974)'
_cell_angle_alpha 93.47(3)
_cell_angle_beta 116.46(4)
_cell_angle_gamma 92.49(4)
_cell_formula_units_Z 2
_cell_length_a 13.971(7)
_cell_length_b 14.474(5)
_cell_length_c 12.479(6)
_cell_measurement_reflns_used 22
_cell_measurement_temperature 298
_cell_measurement_theta_max 17
_cell_measurement_theta_min 3
_cell_volume 2248.0(19)
_computing_cell_refinement Crystan
_computing_data_collection Crystan
_computing_data_reduction Crystan
_computing_molecular_graphics Crystan
_computing_publication_material Crystan
_computing_structure_refinement Crystan
_computing_structure_solution Crystan
_diffrn_measurement_device 'Mac Science MXC3'
_diffrn_measurement_method theta/omega
_diffrn_radiation_type 'Mo K-alpha'
_diffrn_radiation_wavelength 0.710730
_diffrn_reflns_av_R_equivalents 0.077
_diffrn_reflns_limit_h_max 18
_diffrn_reflns_limit_h_min 0
_diffrn_reflns_limit_k_max 18
_diffrn_reflns_limit_k_min -18
_diffrn_reflns_limit_l_max 14
_diffrn_reflns_limit_l_min -16
_diffrn_reflns_number 11067
_diffrn_reflns_theta_max 26.469189
_diffrn_standards_decay_% 0
_diffrn_standards_interval_count 100
_diffrn_standards_number 3
_exptl_absorpt_coefficient_mu 1.027
_exptl_absorpt_correction_type none
_exptl_crystal_colour Green
_exptl_crystal_density_diffrn 1.500
_exptl_crystal_density_meas 1.449
_exptl_crystal_description Block
_exptl_crystal_size_max 0.35
_exptl_crystal_size_mid 0.30
_exptl_crystal_size_min 0.20
_refine_diff_density_max 1.13
_refine_diff_density_min -1.05
_refine_ls_extinction_coef 0.000
_refine_ls_extinction_method Larson
_refine_ls_goodness_of_fit_obs 0.46645E+01
_refine_ls_hydrogen_treatment refxyz
_refine_ls_number_parameters 614
_refine_ls_number_reflns 7280
_refine_ls_R_factor_obs 0.0604
_refine_ls_shift/esd_max 12.1353
_refine_ls_shift/esd_mean 0.2436
_refine_ls_structure_factor_coef F
_refine_ls_weighting_scheme 'Count statistics'
_refine_ls_wR_factor_obs 0.0641
_reflns_number_observed 7280
_reflns_number_total 9484
_reflns_observed_criterion refl_observed_if_F_>_3.00_sigma(F)
_cod_data_source_file ja9639822B_2.cif
_cod_data_source_block koshino5
_cod_original_cell_volume 2247.8(16)
_cod_original_sg_symbol_H-M 'P -1 '
_cod_original_formula_sum 'C34 H48 O14 N8 Cl2 Ni2'
_cod_database_code 4116981

loop_
_symmetry_equiv_pos_as_xyz
'x, y, z'
'-x, -y, -z'

loop_
_atom_site_aniso_label
_atom_site_aniso_U_11
_atom_site_aniso_U_22
_atom_site_aniso_U_33
_atom_site_aniso_U_12
_atom_site_aniso_U_13
_atom_site_aniso_U_23
Ni1 0.0316(1) 0.0345(1) 0.0355(1) -.0019(1) 0.0178(1) 0.0030(1)
Ni2 0.0326(1) 0.0387(1) 0.0381(1) -.0025(1) 0.0191(1) 0.0036(1)
Cl1 0.0400(3) 0.0700(4) 0.0564(3) -.0003(3) 0.0230(3) -.0006(3)
Cl2 0.0698(4) 0.0911(6) 0.0501(4) -.0198(4) 0.0299(3) -.0140(3)
O1 0.0358(7) 0.0391(7) 0.0346(7) -.0052(6) 0.0189(6) -.0020(6)
O2 0.0474(9) 0.0387(8) 0.0527(9) -.0014(6) 0.0301(8) 0.0003(7)
O3 0.052(1) 0.042(1) 0.073(1) -0.005(1) 0.041(1) -0.005(1)
O4 0.0361(8) 0.0534(9) 0.0495(9) 0.0018(7) 0.0181(7) 0.0160(7)
O5 0.136(3) 0.188(4) 0.206(5) 0.061(3) 0.071(3) 0.063(4)
O6 0.053(1) 0.126(2) 0.059(1) 0.011(1) 0.029(1) 0.014(1)
O7 0.088(2) 0.096(2) 0.090(2) -0.043(1) 0.046(1) -0.011(1)
O8 0.053(1) 0.366(6) 0.051(1) -0.028(2) 0.013(1) -0.009(2)
O9 0.180(4) 0.085(2) 0.306(6) 0.030(2) 0.185(4) 0.040(3)
O10 0.091(2) 0.170(3) 0.143(3) -0.052(2) 0.066(2) -0.037(2)
O11 0.117(2) 0.143(3) 0.050(1) -0.018(2) 0.027(1) -0.022(1)
O12 0.187(4) 0.180(4) 0.071(2) -0.082(3) 0.019(2) 0.027(2)
O13 0.124(3) 0.180(4) 0.176(4) 0.001(3) 0.079(3) -0.073(3)
N1 0.0367(9) 0.0380(9) 0.0382(9) -.0053(7) 0.0189(7) -.0012(7)
N2 0.0409(9) 0.0471(10) 0.0371(9) -.0030(8) 0.0173(8) 0.0085(8)
N3 0.0347(9) 0.0434(9) 0.0444(10) -.0018(7) 0.0195(8) 0.0107(8)
N4 0.043(1) 0.051(1) 0.046(1) -0.003(1) 0.027(1) 0.006(1)
N5 0.0356(9) 0.0441(10) 0.0431(10) 0.0014(7) 0.0171(8) 0.0088(8)
N6 0.041(1) 0.051(1) 0.059(1) 0.000(1) 0.025(1) 0.018(1)
N7 0.036(1) 0.094(2) 0.052(1) 0.004(1) 0.009(1) -0.007(1)
N8 0.048(1) 0.090(2) 0.059(2) 0.016(1) 0.019(1) 0.005(1)
N9 0.185(8) 0.194(9) 0.288(10) -0.045(7) 0.033(7) 0.119(8)
N10 0.146(7) 0.569(21) 0.233(11) 0.039(9) 0.108(8) 0.071(11)
C1 0.047(1) 0.045(1) 0.045(1) -0.004(1) 0.028(1) -0.001(1)
C2 0.050(1) 0.051(1) 0.042(1) -0.013(1) 0.027(1) -0.008(1)
C3 0.052(1) 0.038(1) 0.049(1) 0.000(1) 0.020(1) 0.002(1)
C4 0.040(1) 0.042(1) 0.043(1) -0.001(1) 0.018(1) 0.008(1)
C5 0.050(1) 0.051(1) 0.069(2) 0.009(1) 0.027(1) 0.017(1)
C6 0.051(1) 0.070(2) 0.064(2) 0.008(1) 0.008(1) 0.031(1)
C7 0.054(1) 0.066(2) 0.042(1) -0.008(1) 0.003(1) 0.016(1)
C8 0.053(1) 0.052(1) 0.038(1) -0.006(1) 0.018(1) 0.008(1)
C9 0.072(2) 0.080(2) 0.042(1) -0.010(2) 0.023(1) -0.005(1)
C10 0.039(1) 0.047(1) 0.042(1) -0.014(1) 0.013(1) -0.005(1)
C11 0.034(1) 0.045(1) 0.045(1) -0.007(1) 0.014(1) 0.007(1)
C12 0.042(1) 0.059(1) 0.055(1) -0.016(1) 0.015(1) 0.005(1)
C13 0.039(1) 0.082(2) 0.073(2) -0.017(1) 0.023(1) 0.012(2)
C14 0.038(1) 0.081(2) 0.069(2) 0.005(1) 0.031(1) 0.024(1)
C15 0.036(1) 0.053(1) 0.054(1) 0.005(1) 0.023(1) 0.014(1)
C16 0.070(2) 0.067(2) 0.075(2) -0.005(1) 0.052(2) 0.000(1)
C17 0.063(2) 0.066(2) 0.046(1) -0.014(1) 0.036(1) -0.008(1)
C18 0.047(1) 0.073(2) 0.053(1) 0.011(1) 0.032(1) 0.008(1)
C19 0.045(1) 0.053(1) 0.056(1) 0.009(1) 0.026(1) 0.013(1)
C20 0.065(2) 0.091(2) 0.081(2) 0.038(2) 0.037(2) 0.019(2)
C21 0.066(2) 0.122(3) 0.074(2) 0.049(2) 0.021(2) 0.031(2)
C22 0.066(2) 0.085(2) 0.053(2) 0.023(2) 0.015(1) 0.019(1)
C23 0.048(1) 0.056(1) 0.045(1) 0.002(1) 0.018(1) 0.009(1)
C24 0.071(2) 0.071(2) 0.042(1) 0.004(1) 0.024(1) 0.007(1)
C25 0.050(1) 0.078(2) 0.046(1) 0.003(1) 0.028(1) 0.021(1)
C26 0.043(1) 0.062(1) 0.063(1) 0.005(1) 0.030(1) 0.022(1)
C27 0.078(2) 0.090(2) 0.093(2) 0.010(2) 0.057(2) 0.044(2)
C28 0.091(3) 0.078(2) 0.132(4) 0.007(2) 0.075(3) 0.052(2)
C29 0.067(2) 0.052(2) 0.122(3) -0.005(1) 0.048(2) 0.025(2)
C30 0.046(1) 0.048(1) 0.082(2) 0.001(1) 0.029(1) 0.020(1)
C31 0.098(3) 0.054(2) 0.086(2) -0.027(2) 0.038(2) -0.005(2)
C32 0.040(1) 0.042(1) 0.038(1) 0.003(1) 0.017(1) -0.001(1)
C33 0.068(2) 0.049(1) 0.099(2) 0.002(1) 0.055(2) -0.005(1)
C34 0.041(1) 0.042(1) 0.052(1) 0.000(1) 0.022(1) 0.012(1)
C35 0.068(2) 0.087(3) 0.142(4) -0.008(2) 0.030(3) 0.005(3)

loop_
_atom_site_label
_atom_site_fract_x
_atom_site_fract_y
_atom_site_fract_z
_atom_site_U_iso_or_equiv
_atom_site_occupancy
_atom_site_thermal_displace_type
Ni1 0.13516(2) 0.31303(2) 0.76266(2) 0.040 1.000 Uij
Ni2 -0.07411(2) 0.16185(2) 0.77646(3) 0.043 1.000 Uij
Cl1 -0.30814(5) 0.21678(5) 1.10419(6) 0.064 1.000 Uij
Cl2 -0.30417(7) 0.60203(6) 0.70867(7) 0.081 1.000 Uij
O1 0.01663(11) 0.27643(10) 0.80616(12) 0.043 1.000 Uij
O2 0.13287(13) 0.18406(11) 0.69028(15) 0.055 1.000 Uij
O3 0.00811(14) 0.09308(11) 0.70876(17) 0.066 1.000 Uij
O4 0.24631(12) 0.26898(12) 0.93046(15) 0.054 1.000 Uij
O5 0.4030(3) 0.0786(3) 0.6835(5) 0.207 1.000 Uij
O6 -0.35398(16) 0.23499(19) 1.18397(19) 0.089 1.000 Uij
O7 -0.2242(2) 0.2850(2) 1.1249(2) 0.107 1.000 Uij
O8 -0.3879(2) 0.2219(3) 0.9861(2) 0.167 1.000 Uij
O9 -0.2684(3) 0.1327(2) 1.1159(4) 0.232 1.000 Uij
O10 -0.1996(3) 0.6410(3) 0.7447(3) 0.155 1.000 Uij
O11 -0.3473(2) 0.5629(2) 0.5900(2) 0.118 1.000 Uij
O12 -0.3029(3) 0.5325(3) 0.7835(3) 0.168 1.000 Uij
O13 -0.3662(3) 0.6717(3) 0.7218(4) 0.187 1.000 Uij
N1 0.13834(14) 0.43819(12) 0.85425(16) 0.044 1.000 Uij
N2 0.01856(15) 0.37733(13) 0.60887(16) 0.049 1.000 Uij
N3 0.27253(14) 0.38756(13) 0.75842(17) 0.048 1.000 Uij
N4 -0.10441(15) 0.22025(14) 0.91293(17) 0.054 1.000 Uij
N5 -0.22115(14) 0.20689(13) 0.66546(17) 0.048 1.000 Uij
N6 -0.13224(16) 0.03888(14) 0.82418(19) 0.059 1.000 Uij
N7 0.41378(19) 0.26766(22) 1.07565(23) 0.069 1.000 Uij
N8 0.3708(2) 0.2035(3) 0.8887(3) 0.075 1.000 Uij
N9 0.4970(7) -0.0202(6) 0.8224(8) 0.264 1.000 Uij
N10 0.5560(8) 0.0266(10) 0.6813(10) 0.351 1.000 Uij
C1 -0.00300(19) 0.34535(16) 0.87440(21) 0.054 1.000 Uij
C2 0.09493(19) 0.41478(17) 0.93857(21) 0.055 1.000 Uij
C3 0.0729(2) 0.5021(2) 0.7685(2) 0.055 1.000 Uij
C4 -0.01031(18) 0.45194(15) 0.65170(20) 0.049 1.000 Uij
C5 -0.1087(2) 0.4881(2) 0.5920(3) 0.067 1.000 Uij
C6 -0.1795(2) 0.4446(2) 0.4794(3) 0.072 1.000 Uij
C7 -0.1473(2) 0.3738(2) 0.4315(2) 0.062 1.000 Uij
C8 -0.0474(2) 0.3394(2) 0.4960(2) 0.056 1.000 Uij
C9 -0.0102(3) 0.2652(2) 0.4401(2) 0.075 1.000 Uij
C10 0.25154(18) 0.47663(16) 0.91905(20) 0.050 1.000 Uij
C11 0.30675(17) 0.46177(16) 0.84062(20) 0.048 1.000 Uij
C12 0.3938(2) 0.5218(2) 0.8575(2) 0.060 1.000 Uij
C13 0.4474(2) 0.5043(2) 0.7906(3) 0.074 1.000 Uij
C14 0.41335(19) 0.42885(22) 0.70746(26) 0.072 1.000 Uij
C15 0.32444(18) 0.37009(17) 0.69220(22) 0.055 1.000 Uij
C16 0.2866(2) 0.2906(2) 0.5991(3) 0.083 1.000 Uij
C17 -0.0260(2) 0.3019(2) 0.9694(2) 0.068 1.000 Uij
C18 -0.2157(2) 0.2453(2) 0.8604(2) 0.067 1.000 Uij
C19 -0.26152(19) 0.25500(18) 0.72797(23) 0.060 1.000 Uij
C20 -0.3470(3) 0.3097(3) 0.6743(3) 0.092 1.000 Uij
C21 -0.3937(3) 0.3100(3) 0.5486(3) 0.100 1.000 Uij
C22 -0.3541(3) 0.2581(3) 0.4872(3) 0.078 1.000 Uij
C23 -0.2677(2) 0.2069(2) 0.5437(2) 0.058 1.000 Uij
C24 -0.2242(3) 0.1497(2) 0.4765(2) 0.071 1.000 Uij
C25 -0.0860(2) 0.1487(2) 0.9992(2) 0.066 1.000 Uij
C26 -0.12905(19) 0.05447(19) 0.93327(25) 0.065 1.000 Uij
C27 -0.1602(3) -0.0143(3) 0.9874(3) 0.102 1.000 Uij
C28 -0.1937(3) -0.1013(3) 0.9270(4) 0.119 1.000 Uij
C29 -0.1991(3) -0.1168(2) 0.8159(4) 0.097 1.000 Uij
C30 -0.1674(2) -0.0451(2) 0.7647(3) 0.069 1.000 Uij
C31 -0.1742(3) -0.0629(2) 0.6430(3) 0.095 1.000 Uij
C32 0.08818(17) 0.10612(15) 0.68854(19) 0.047 1.000 Uij
C33 0.1336(2) 0.0227(2) 0.6596(3) 0.087 1.000 Uij
C34 0.33953(18) 0.24655(16) 0.96088(22) 0.053 1.000 Uij
C35 0.4773(4) 0.0341(3) 0.7235(5) 0.118 1.000 Uij
H1 -0.06260 0.37755 0.82220 0.069 1.000 Uiso
H2A 0.07523 0.47008 0.96767 0.047 1.000 Uiso
H2B 0.14863 0.38758 1.00547 0.051 1.000 Uiso
H3A 0.11942 0.54289 0.75135 0.043 1.000 Uiso
H3B 0.03712 0.53829 0.80445 0.037 1.000 Uiso
H5 -0.12726 0.54104 0.62686 0.051 1.000 Uiso
H6 -0.25031 0.46484 0.43682 0.09 1.000 Uiso
H7 -0.19371 0.34665 0.35168 0.08 1.000 Uiso
H7A 0.480(3) 0.247(2) 1.097(3) 0.07 1.000 Uiso
H7B 0.390(2) 0.294(2) 1.116(2) 0.040 1.000 Uiso
H8A 0.418(3) 0.182(3) 0.905(4) 0.10 1.000 Uiso
H8B 0.345(3) 0.189(3) 0.839(3) 0.060 1.000 Uiso
H9A -0.055(2) 0.237(2) 0.351(3) 0.065 1.000 Uiso
H9B 0.008(2) 0.218(2) 0.490(3) 0.065 1.000 Uiso
H9C 0.05381 0.29073 0.43885 0.065 1.000 Uiso
H10A 0.292(4) 0.447(4) 1.000(5) 0.06 1.000 Uiso
H10A 0.60967 0.01740 0.66613 0.151 1.000 Uiso
H10B 0.259(7) 0.543(6) 0.949(6) 0.03 1.000 Uiso
H10B 0.51359 0.05045 0.60390 0.204 1.000 Uiso
H12 0.41549 0.57495 0.91526 0.067 1.000 Uiso
H13 0.50846 0.54452 0.80214 0.09 1.000 Uiso
H14 0.45015 0.41595 0.65976 0.046 1.000 Uiso
H16A 0.32326 0.27778 0.55121 0.070 1.000 Uiso
H16B 0.21376 0.29968 0.54421 0.070 1.000 Uiso
H16C 0.28736 0.23588 0.63931 0.070 1.000 Uiso
H17A 0.03948 0.28310 1.03091 0.071 1.000 Uiso
H17B -0.05472 0.34660 1.00491 0.062 1.000 Uiso
H18A -0.21848 0.30314 0.90047 0.056 1.000 Uiso
H18B -0.25878 0.19794 0.87327 0.055 1.000 Uiso
H20 -0.37292 0.34554 0.72177 0.050 1.000 Uiso
H21 -0.45240 0.34730 0.50785 0.09 1.000 Uiso
H22 -0.38715 0.25660 0.40108 0.11 1.000 Uiso
H24A -0.25678 0.14949 0.39063 0.065 1.000 Uiso
H24B -0.22948 0.08679 0.49483 0.065 1.000 Uiso
H24C -0.14988 0.17039 0.50623 0.065 1.000 Uiso
H25A -0.12134 0.16352 1.04803 0.046 1.000 Uiso
H25B -0.01044 0.14842 1.05013 0.068 1.000 Uiso
H27 -0.15772 -0.00136 1.06499 0.08 1.000 Uiso
H28 -0.202(3) -0.148(3) 0.977(3) 0.10 1.000 Uiso
H29 -0.22493 -0.17694 0.77262 0.10 1.000 Uiso
H31A -0.19962 -0.12308 0.59980 0.080 1.000 Uiso
H31B -0.10322 -0.04958 0.65130 0.080 1.000 Uiso
H31C -0.22042 -0.01928 0.59380 0.080 1.000 Uiso
H33A 0.09996 -0.03687 0.65830 0.070 1.000 Uiso
H33B 0.20726 0.02453 0.71850 0.070 1.000 Uiso
H33C 0.13056 0.02753 0.58180 0.070 1.000 Uiso
H9A 0.55926 -0.06773 0.86152 0.148 1.000 Uiso
H9B 0.43845 -0.06098 0.80658 0.125 1.000 Uiso

loop_
_geom_angle_atom_site_label_1
_geom_angle_atom_site_label_2
_geom_angle_atom_site_label_3
_geom_angle
_geom_angle_publ_flag
O1 Ni1 O2 92.9(1) yes
O1 Ni1 O4 88.0(1) yes
O1 Ni1 N1 82.7(1) yes
O1 Ni1 N2 89.0(1) yes
O1 Ni1 N3 162.2(1) yes
O2 Ni1 O4 86.9(1) yes
O2 Ni1 N1 173.3(1) yes
O2 Ni1 N2 102.2(1) yes
O2 Ni1 N3 103.7(1) yes
O4 Ni1 N1 87.8(1) yes
O4 Ni1 N2 170.5(1) yes
O4 Ni1 N3 86.7(1) yes
N1 Ni1 N2 82.9(1) yes
N1 Ni1 N3 80.1(1) yes
N2 Ni1 N3 93.5(1) yes
O1 Ni2 O3 92.1(1) yes
O1 Ni2 N4 84.4(1) yes
O1 Ni2 N5 99.7(1) yes
O1 Ni2 N6 155.7(1) yes
O3 Ni2 N4 155.3(1) yes
O3 Ni2 N5 120.7(1) yes
O3 Ni2 N6 93.7(1) yes
N4 Ni2 N5 84.0(1) yes
N4 Ni2 N6 80.5(1) yes
N5 Ni2 N6 97.5(1) yes
O6 Cl1 O7 111.2(2) yes
O6 Cl1 O8 108.3(2) yes
O6 Cl1 O9 111.6(3) yes
O7 Cl1 O8 107.0(3) yes
O7 Cl1 O9 108.4(3) yes
O8 Cl1 O9 110.3(3) yes
O10 Cl2 O11 109.8(2) yes
O10 Cl2 O12 110.0(3) yes
O10 Cl2 O13 108.7(3) yes
O11 Cl2 O12 109.1(3) yes
O11 Cl2 O13 111.5(3) yes
O12 Cl2 O13 107.7(3) yes
Ni1 O1 Ni2 133.3(1) yes
Ni1 O1 C1 114.1(2) yes
Ni2 O1 C1 112.6(2) yes
Ni1 O2 C32 134.4(2) yes
Ni2 O3 C32 139.6(2) yes
Ni1 O4 C34 128.6(2) yes
Ni1 N1 C2 105.3(2) yes
Ni1 N1 C3 109.6(2) yes
Ni1 N1 C10 107.6(2) yes
C2 N1 C3 112.1(2) yes
C2 N1 C10 111.5(2) yes
C3 N1 C10 110.5(2) yes
Ni1 N2 C4 107.4(2) yes
Ni1 N2 C8 129.8(2) yes
C4 N2 C8 118.6(2) yes
Ni1 N3 C11 109.5(2) yes
Ni1 N3 C15 131.2(2) yes
C11 N3 C15 119.4(2) yes
Ni2 N4 C17 106.3(2) yes
Ni2 N4 C18 108.5(2) yes
Ni2 N4 C25 106.6(2) yes
C17 N4 C18 112.6(3) yes
C17 N4 C25 110.9(2) yes
C18 N4 C25 111.5(2) yes
Ni2 N5 C19 111.4(2) yes
Ni2 N5 C23 128.0(2) yes
C19 N5 C23 119.4(3) yes
Ni2 N6 C26 110.3(2) yes
Ni2 N6 C30 130.6(2) yes
C26 N6 C30 119.1(3) yes
O1 C1 C2 110.5(2) yes
O1 C1 C17 109.5(2) yes
C2 C1 C17 108.1(2) yes
N1 C2 C1 109.5(2) yes
N1 C3 C4 112.6(2) yes
N2 C4 C3 117.1(2) yes
N2 C4 C5 123.6(3) yes
C3 C4 C5 119.2(3) yes
C4 C5 C6 117.4(3) yes
C5 C6 C7 119.1(3) yes
C6 C7 C8 121.1(3) yes
N2 C8 C7 119.7(3) yes
N2 C8 C9 119.5(3) yes
C7 C8 C9 120.7(3) yes
N1 C10 C11 110.0(2) yes
N3 C11 C10 118.4(2) yes
N3 C11 C12 121.8(3) yes
C10 C11 C12 119.8(3) yes
C11 C12 C13 119.2(3) yes
C12 C13 C14 119.3(3) yes
C13 C14 C15 119.9(3) yes
N3 C15 C14 120.5(3) yes
N3 C15 C16 120.3(3) yes
C14 C15 C16 119.2(3) yes
N4 C17 C1 109.4(2) yes
N4 C18 C19 113.0(3) yes
N5 C19 C18 118.0(3) yes
N5 C19 C20 122.5(3) yes
C18 C19 C20 119.4(3) yes
C19 C20 C21 117.4(4) yes
C20 C21 C22 118.8(4) yes
C21 C22 C23 122.0(4) yes
N5 C23 C22 119.7(3) yes
N5 C23 C24 118.2(3) yes
C22 C23 C24 122.1(3) yes
N4 C25 C26 110.5(3) yes
N6 C26 C25 117.8(3) yes
N6 C26 C27 122.4(3) yes
C25 C26 C27 119.8(3) yes
C26 C27 C28 118.1(4) yes
C27 C28 C29 119.7(4) yes
C28 C29 C30 120.1(4) yes
N6 C30 C29 120.6(3) yes
N6 C30 C31 119.9(3) yes
C29 C30 C31 119.6(3) yes
O2 C32 O3 125.5(3) yes
O2 C32 C33 117.1(3) yes
O3 C32 C33 117.4(3) yes
O4 C34 N7 118.7(3) yes
O4 C34 N8 124.3(3) yes
N7 C34 N8 117.0(3) yes
O5 C35 N9 122.1(6) yes
O5 C35 N10 125.3(8) yes
N9 C35 N10 112.6(7) yes
C34 N7 H7A 116.9(20) yes
C34 N7 H7B 112.4(19) yes
H7A N7 H7B 130.4(27) yes
C34 N8 H8A 126.9(34) yes
C34 N8 H8B 128.5(36) yes
H8A N8 H8B 102.8(50) yes
C35 N9 H9A 127.9(8) yes
C35 N9 H9B 111.3(8) yes
H9A N9 H9B 98.0(8) yes
C35 N10 H10A 170.5(14) yes
C35 N10 H10B 95.8(9) yes
H10A N10 H10B 93.6(11) yes
O1 C1 H1 108.9(3) yes
C2 C1 H1 108.8(3) yes
C17 C1 H1 111.1(3) yes
N1 C2 H2A 109.7(3) yes
N1 C2 H2B 109.5(3) yes
C1 C2 H2A 109.9(3) yes
C1 C2 H2B 109.2(3) yes
H2A C2 H2B 109.0(3) yes
N1 C3 H3A 108.7(3) yes
N1 C3 H3B 108.8(3) yes
C4 C3 H3A 108.8(3) yes
C4 C3 H3B 108.8(3) yes
H3A C3 H3B 109.0(3) yes
C4 C5 H5 121.1(3) yes
C6 C5 H5 121.5(3) yes
C5 C6 H6 120.4(3) yes
C7 C6 H6 120.5(4) yes
C6 C7 H7 119.5(3) yes
C8 C7 H7 119.4(3) yes
C8 C9 H9A 123.2(17) yes
C8 C9 H9B 107.2(18) yes
C8 C9 H9C 106.7(3) yes
H9A C9 H9B 109.3(25) yes
H9A C9 H9C 101.5(17) yes
H9B C9 H9C 108.1(18) yes
N1 C10 H10A 111.6(30) yes
N1 C10 H10B 112.9(47) yes
C11 C10 H10A 110.6(30) yes
C11 C10 H10B 111.6(47) yes
H10A C10 H10B 99.9(53) yes
C11 C12 H12 120.1(3) yes
C13 C12 H12 120.7(3) yes
C12 C13 H13 120.3(4) yes
C14 C13 H13 120.4(3) yes
C13 C14 H14 120.1(3) yes
C15 C14 H14 120.0(3) yes
C15 C16 H16A 120.8(3) yes
C15 C16 H16B 106.7(3) yes
C15 C16 H16C 106.7(3) yes
H16A C16 H16B 106.7(3) yes
H16A C16 H16C 106.7(3) yes
H16B C16 H16C 109.0(3) yes
N4 C17 H17A 109.8(3) yes
N4 C17 H17B 109.7(3) yes
C1 C17 H17A 109.3(3) yes
C1 C17 H17B 109.6(3) yes
H17A C17 H17B 109.0(3) yes
N4 C18 H18A 108.7(3) yes
N4 C18 H18B 108.6(3) yes
C19 C18 H18A 108.9(3) yes
C19 C18 H18B 108.6(3) yes
H18A C18 H18B 108.9(3) yes
C19 C20 H20 120.8(4) yes
C21 C20 H20 121.7(4) yes
C20 C21 H21 120.2(4) yes
C22 C21 H21 120.9(4) yes
C21 C22 H22 119.0(4) yes
C23 C22 H22 119.0(4) yes
C23 C24 H24A 118.5(3) yes
C23 C24 H24B 107.0(3) yes
C23 C24 H24C 107.4(3) yes
H24A C24 H24B 107.3(3) yes
H24A C24 H24C 107.3(3) yes
H24B C24 H24C 109.0(3) yes
N4 C25 H25A 109.4(3) yes
N4 C25 H25B 109.1(3) yes
C26 C25 H25A 109.4(3) yes
C26 C25 H25B 109.4(3) yes
H25A C25 H25B 109.0(3) yes
C26 C27 H27 120.9(4) yes
C28 C27 H27 121.0(4) yes
C27 C28 H28 112.9(23) yes
C29 C28 H28 126.9(23) yes
C28 C29 H29 119.6(4) yes
C30 C29 H29 120.3(4) yes
C30 C31 H31A 120.2(4) yes
C30 C31 H31B 106.6(4) yes
C30 C31 H31C 106.8(4) yes
H31A C31 H31B 107.0(4) yes
H31A C31 H31C 106.9(4) yes
H31B C31 H31C 109.0(4) yes
C32 C33 H33A 117.5(3) yes
C32 C33 H33B 107.2(3) yes
C32 C33 H33C 107.7(3) yes
H33A C33 H33B 107.6(3) yes
H33A C33 H33C 107.6(4) yes
H33B C33 H33C 109.0(3) yes

loop_
_geom_bond_atom_site_label_1
_geom_bond_atom_site_label_2
_geom_bond_distance
_geom_bond_publ_flag
Ni1 O1 2.019(2) yes
Ni1 O2 2.016(2) yes
Ni1 O4 2.134(2) yes
Ni1 N1 2.071(2) yes
Ni1 N2 2.183(2) yes
Ni1 N3 2.183(2) yes
Ni2 O1 1.954(2) yes
Ni2 O3 1.971(2) yes
Ni2 N4 2.072(2) yes
Ni2 N5 2.062(2) yes
Ni2 N6 2.148(3) yes
Cl1 O6 1.422(3) yes
Cl1 O7 1.420(3) yes
Cl1 O8 1.406(3) yes
Cl1 O9 1.348(4) yes
Cl2 O10 1.402(4) yes
Cl2 O11 1.396(3) yes
Cl2 O12 1.409(4) yes
Cl2 O13 1.406(5) yes
O1 C1 1.387(3) yes
O2 C32 1.260(3) yes
O3 C32 1.261(3) yes
O4 C34 1.248(3) yes
O5 C35 1.174(7) yes
N1 C2 1.478(3) yes
N1 C3 1.469(4) yes
N1 C10 1.481(3) yes
N2 C4 1.332(3) yes
N2 C8 1.357(3) yes
N3 C11 1.349(3) yes
N3 C15 1.341(3) yes
N4 C17 1.480(4) yes
N4 C18 1.465(4) yes
N4 C25 1.486(4) yes
N5 C19 1.331(4) yes
N5 C23 1.360(4) yes
N6 C26 1.347(4) yes
N6 C30 1.336(4) yes
N7 C34 1.348(4) yes
N8 C34 1.303(4) yes
N9 C35 1.431(11) yes
N10 C35 1.421(12) yes
C1 C2 1.526(4) yes
C1 C17 1.522(4) yes
C3 C4 1.513(4) yes
C4 C5 1.384(4) yes
C5 C6 1.396(5) yes
C6 C7 1.347(5) yes
C7 C8 1.398(4) yes
C8 C9 1.479(4) yes
C10 C11 1.504(4) yes
C11 C12 1.392(4) yes
C12 C13 1.366(4) yes
C13 C14 1.369(5) yes
C14 C15 1.407(4) yes
C15 C16 1.480(4) yes
C18 C19 1.501(4) yes
C19 C20 1.392(5) yes
C20 C21 1.406(6) yes
C21 C22 1.342(6) yes
C22 C23 1.372(5) yes
C23 C24 1.474(4) yes
C25 C26 1.501(4) yes
C26 C27 1.393(5) yes
C27 C28 1.376(6) yes
C28 C29 1.358(7) yes
C29 C30 1.405(5) yes
C30 C31 1.485(5) yes
C32 C33 1.485(4) yes
N7 H7A 0.91(4) yes
N7 H7B 0.81(3) yes
N8 H8A 0.69(4) yes
N8 H8B 0.58(4) yes
N9 H9A 1.087(9) yes
N9 H9B 0.926(9) yes
N10 H10A 0.865(11) yes
N10 H10B 0.976(12) yes
C1 H1 0.960(3) yes
C2 H2A 0.960(3) yes
C2 H2B 0.960(3) yes
C3 H3A 0.960(3) yes
C3 H3B 0.960(3) yes
C5 H5 0.960(3) yes
C6 H6 0.960(3) yes
C7 H7 0.960(3) yes
C9 H9A 1.05(3) yes
C9 H9B 0.92(3) yes
C9 H9C 0.960(4) yes
C10 H10A 1.04(6) yes
C10 H10B 1.00(9) yes
C12 H12 0.959(3) yes
C13 H13 0.962(3) yes
C14 H14 0.960(3) yes
C16 H16A 0.960(4) yes
C16 H16B 0.961(4) yes
C16 H16C 0.960(4) yes
C17 H17A 0.960(3) yes
C17 H17B 0.960(3) yes
C18 H18A 0.960(3) yes
C18 H18B 0.961(3) yes
C20 H20 0.960(4) yes
C21 H21 0.960(4) yes
C22 H22 0.960(4) yes
C24 H24A 0.960(3) yes
C24 H24B 0.960(4) yes
C24 H24C 0.960(4) yes
C25 H25A 0.960(3) yes
C25 H25B 0.960(3) yes
C27 H27 0.960(4) yes
C28 H28 0.98(4) yes
C29 H29 0.960(4) yes
C31 H31A 0.960(4) yes
C31 H31B 0.960(4) yes
C31 H31C 0.960(4) yes
C33 H33A 0.960(3) yes
C33 H33B 0.960(4) yes
C33 H33C 0.960(4) yes

loop_
_geom_torsion_atom_site_label_1
_geom_torsion_atom_site_label_2
_geom_torsion_atom_site_label_3
_geom_torsion_atom_site_label_4
_geom_torsion
_geom_torsion_publ_flag
O2 Ni1 O1 Ni2 -4.6(2) yes
O2 Ni1 O1 C1 173.1(2) yes
O1 Ni1 O2 C32 -9.9(3) yes
O4 Ni1 O1 Ni2 -91.4(2) yes
O4 Ni1 O1 C1 86.2(2) yes
O1 Ni1 O4 C34 159.1(2) yes
N1 Ni1 O1 Ni2 -179.5(2) yes
N1 Ni1 O1 C1 -1.8(2) yes
O1 Ni1 N1 C2 25.1(2) yes
O1 Ni1 N1 C3 -95.6(2) yes
O1 Ni1 N1 C10 144.1(2) yes
N2 Ni1 O1 Ni2 97.6(2) yes
N2 Ni1 O1 C1 -84.8(2) yes
O1 Ni1 N2 C4 69.2(2) yes
O1 Ni1 N2 C8 -86.9(2) yes
N3 Ni1 O1 Ni2 -164.1(3) yes
N3 Ni1 O1 C1 13.5(3) yes
O1 Ni1 N3 C11 0.9(2) yes
O1 Ni1 N3 C15 179.6(4) yes
O4 Ni1 O2 C32 77.9(3) yes
O2 Ni1 O4 C34 66.1(2) yes
O2 Ni1 N1 C2 -25.0(6) yes
O2 Ni1 N1 C3 -145.8(7) yes
O2 Ni1 N1 C10 94.0(7) yes
N1 Ni1 O2 C32 39.8(6) yes
O2 Ni1 N2 C4 162.0(2) yes
O2 Ni1 N2 C8 5.9(2) yes
N2 Ni1 O2 C32 -99.5(3) yes
O2 Ni1 N3 C11 -158.0(2) yes
O2 Ni1 N3 C15 20.7(2) yes
N3 Ni1 O2 C32 163.7(3) yes
O4 Ni1 N1 C2 -63.1(2) yes
O4 Ni1 N1 C3 176.1(2) yes
O4 Ni1 N1 C10 55.9(2) yes
N1 Ni1 O4 C34 -118.1(2) yes
O4 Ni1 N2 C4 -2.3(4) yes
O4 Ni1 N2 C8 -158.3(6) yes
N2 Ni1 O4 C34 -129.3(5) yes
O4 Ni1 N3 C11 -72.0(2) yes
O4 Ni1 N3 C15 106.7(3) yes
N3 Ni1 O4 C34 -37.9(2) yes
N2 Ni1 N1 C2 115.0(2) yes
N2 Ni1 N1 C3 -5.7(2) yes
N1 Ni1 N2 C4 -13.7(2) yes
N1 Ni1 N2 C8 -169.7(3) yes
N2 Ni1 N1 C10 -126.0(2) yes
N3 Ni1 N1 C2 -150.2(2) yes
N3 Ni1 N1 C3 89.1(2) yes
N3 Ni1 N1 C10 -31.2(2) yes
N1 Ni1 N3 C11 16.4(2) yes
N1 Ni1 N3 C15 -164.9(3) yes
N3 Ni1 N2 C4 -93.2(2) yes
N3 Ni1 N2 C8 110.8(3) yes
N2 Ni1 N3 C11 98.5(2) yes
N2 Ni1 N3 C15 -82.8(3) yes
O3 Ni2 O1 Ni1 7.3(2) yes
O3 Ni2 O1 C1 -170.4(2) yes
O1 Ni2 O3 C32 1.2(3) yes
N4 Ni2 O1 Ni1 162.8(2) yes
N4 Ni2 O1 C1 -14.9(2) yes
O1 Ni2 N4 C17 -11.3(2) yes
O1 Ni2 N4 C18 110.0(2) yes
O1 Ni2 N4 C25 -129.8(2) yes
N5 Ni2 O1 Ni1 -114.3(2) yes
N5 Ni2 O1 C1 68.0(2) yes
O1 Ni2 N5 C19 -79.1(2) yes
O1 Ni2 N5 C23 88.5(2) yes
N6 Ni2 O1 Ni1 111.1(3) yes
N6 Ni2 O1 C1 -66.6(2) yes
O1 Ni2 N6 C26 34.9(2) yes
O1 Ni2 N6 C30 -144.3(4) yes
O3 Ni2 N4 C17 71.4(3) yes
O3 Ni2 N4 C18 -167.3(3) yes
O3 Ni2 N4 C25 -47.1(2) yes
N4 Ni2 O3 C32 -79.8(3) yes
O3 Ni2 N5 C19 -177.4(2) yes
O3 Ni2 N5 C23 -9.8(2) yes
N5 Ni2 O3 C32 103.7(3) yes
O3 Ni2 N6 C26 138.4(2) yes
O3 Ni2 N6 C30 -40.8(3) yes
N6 Ni2 O3 C32 -155.2(3) yes
N5 Ni2 N4 C17 -111.7(2) yes
N5 Ni2 N4 C18 9.6(2) yes
N4 Ni2 N5 C19 4.1(2) yes
N4 Ni2 N5 C23 171.7(3) yes
N5 Ni2 N4 C25 129.8(2) yes
N6 Ni2 N4 C17 149.6(2) yes
N6 Ni2 N4 C18 -89.1(2) yes
N6 Ni2 N4 C25 31.1(2) yes
N4 Ni2 N6 C26 -17.4(2) yes
N4 Ni2 N6 C30 163.4(3) yes
N6 Ni2 N5 C19 83.6(2) yes
N6 Ni2 N5 C23 -108.7(3) yes
N5 Ni2 N6 C26 -99.9(2) yes
N5 Ni2 N6 C30 80.8(3) yes
Ni1 O1 C1 C2 -21.9(2) yes
Ni1 O1 C1 C17 -140.8(3) yes
Ni2 O1 C1 C2 156.3(3) yes
Ni2 O1 C1 C17 37.4(2) yes
Ni1 O2 C32 O3 19.7(2) yes
Ni1 O2 C32 C33 -160.7(4) yes
Ni2 O3 C32 O2 -14.2(2) yes
Ni2 O3 C32 C33 166.1(4) yes
Ni1 O4 C34 N7 145.2(4) yes
Ni1 O4 C34 N8 -34.8(3) yes
Ni1 N1 C2 C1 -43.2(2) yes
Ni1 N1 C3 C4 22.7(2) yes
Ni1 N1 C10 C11 40.9(2) yes
C3 N1 C2 C1 75.9(3) yes
C2 N1 C3 C4 -93.8(3) yes
C10 N1 C2 C1 -159.6(3) yes
C2 N1 C10 C11 155.9(3) yes
C10 N1 C3 C4 141.2(3) yes
C3 N1 C10 C11 -78.7(3) yes
Ni1 N2 C4 C3 31.1(2) yes
Ni1 N2 C4 C5 -152.9(3) yes
Ni1 N2 C8 C7 148.3(4) yes
Ni1 N2 C8 C9 -34.9(2) yes
C8 N2 C4 C3 -169.8(4) yes
C8 N2 C4 C5 6.3(3) yes
C4 N2 C8 C7 -5.5(3) yes
C4 N2 C8 C9 171.3(4) yes
Ni1 N3 C11 C10 2.6(2) yes
Ni1 N3 C11 C12 179.9(3) yes
Ni1 N3 C15 C14 -179.1(4) yes
Ni1 N3 C15 C16 3.1(2) yes
C15 N3 C11 C10 -176.3(4) yes
C15 N3 C11 C12 1.0(3) yes
C11 N3 C15 C14 -0.5(3) yes
C11 N3 C15 C16 -178.3(4) yes
Ni2 N4 C17 C1 33.2(2) yes
Ni2 N4 C18 C19 -20.7(2) yes
Ni2 N4 C25 C26 -40.2(2) yes
C18 N4 C17 C1 -85.5(3) yes
C17 N4 C18 C19 96.7(3) yes
C25 N4 C17 C1 148.7(3) yes
C17 N4 C25 C26 -155.6(3) yes
C25 N4 C18 C19 -137.8(3) yes
C18 N4 C25 C26 78.1(3) yes
Ni2 N5 C19 C18 -17.5(2) yes
Ni2 N5 C19 C20 165.5(4) yes
Ni2 N5 C23 C22 -165.3(4) yes
Ni2 N5 C23 C24 15.9(2) yes
C23 N5 C19 C18 173.6(4) yes
C23 N5 C19 C20 -3.3(3) yes
C19 N5 C23 C22 1.5(3) yes
C19 N5 C23 C24 -177.3(4) yes
Ni2 N6 C26 C25 -1.1(2) yes
Ni2 N6 C26 C27 -178.7(4) yes
Ni2 N6 C30 C29 178.1(5) yes
Ni2 N6 C30 C31 -2.4(3) yes
C30 N6 C26 C25 178.2(4) yes
C30 N6 C26 C27 0.7(3) yes
C26 N6 C30 C29 -1.0(3) yes
C26 N6 C30 C31 178.4(4) yes
O1 C1 C2 N1 44.2(2) yes
O1 C1 C17 N4 -47.2(2) yes
C17 C1 C2 N1 163.9(3) yes
C2 C1 C17 N4 -167.6(3) yes
N1 C3 C4 N2 -38.3(3) yes
N1 C3 C4 C5 145.5(3) yes
N2 C4 C5 C6 -1.6(3) yes
C3 C4 C5 C6 174.3(4) yes
C4 C5 C6 C7 -3.8(3) yes
C5 C6 C7 C8 4.4(3) yes
C6 C7 C8 N2 0.2(3) yes
C6 C7 C8 C9 -176.6(5) yes
N1 C10 C11 N3 -29.3(2) yes
N1 C10 C11 C12 153.3(3) yes
N3 C11 C12 C13 -1.3(3) yes
C10 C11 C12 C13 176.0(4) yes
C11 C12 C13 C14 0.9(3) yes
C12 C13 C14 C15 -0.4(3) yes
C13 C14 C15 N3 0.1(3) yes
C13 C14 C15 C16 178.0(4) yes
N4 C18 C19 N5 26.6(3) yes
N4 C18 C19 C20 -156.3(4) yes
N5 C19 C20 C21 2.6(3) yes
C18 C19 C20 C21 -174.3(5) yes
C19 C20 C21 C22 0.0(4) yes
C20 C21 C22 C23 -1.8(4) yes
C21 C22 C23 N5 1.1(4) yes
C21 C22 C23 C24 179.8(5) yes
N4 C25 C26 N6 28.1(3) yes
N4 C25 C26 C27 -154.2(4) yes
N6 C26 C27 C28 1.0(4) yes
C25 C26 C27 C28 -176.5(5) yes
C26 C27 C28 C29 -2.3(4) yes
C27 C28 C29 C30 2.0(4) yes
C28 C29 C30 N6 -0.3(4) yes
C28 C29 C30 C31 -179.7(6) yes
Ni1 O1 C1 H1 97.6(3) yes
Ni2 O1 C1 H1 -84.3(2) yes
Ni1 N1 C2 H2A -163.9(3) yes
Ni1 N1 C2 H2B 76.5(2) yes
Ni1 N1 C3 H3A -97.9(3) yes
Ni1 N1 C3 H3B 143.5(3) yes
Ni1 N1 C10 H10A -82.2(33) yes
Ni1 N1 C10 H10B 166.2(51) yes
C3 N1 C2 H2A -44.8(3) yes
C3 N1 C2 H2B -164.4(3) yes
C2 N1 C3 H3A 145.5(3) yes
C2 N1 C3 H3B 27.0(2) yes
C10 N1 C2 H2A 79.7(3) yes
C10 N1 C2 H2B -39.9(3) yes
C2 N1 C10 H10A 32.8(33) yes
C2 N1 C10 H10B -78.8(51) yes
C10 N1 C3 H3A 20.5(2) yes
C10 N1 C3 H3B -98.0(3) yes
C3 N1 C10 H10A 158.2(33) yes
C3 N1 C10 H10B 46.5(51) yes
Ni2 N4 C17 H17A -86.8(3) yes
Ni2 N4 C17 H17B 153.4(3) yes
Ni2 N4 C18 H18A -141.7(3) yes
Ni2 N4 C18 H18B 99.9(3) yes
Ni2 N4 C25 H25A -160.7(3) yes
Ni2 N4 C25 H25B 80.1(3) yes
C18 N4 C17 H17A 154.5(4) yes
C18 N4 C17 H17B 34.8(3) yes
C17 N4 C18 H18A -24.3(3) yes
C17 N4 C18 H18B -142.7(3) yes
C25 N4 C17 H17A 28.7(3) yes
C25 N4 C17 H17B -91.0(3) yes
C17 N4 C25 H25A 84.0(3) yes
C17 N4 C25 H25B -35.2(3) yes
C25 N4 C18 H18A 101.1(3) yes
C25 N4 C18 H18B -17.3(3) yes
C18 N4 C25 H25A -42.4(3) yes
C18 N4 C25 H25B -161.6(4) yes
H7A N7 C34 O4 175.6(23) yes
H7A N7 C34 N8 -4.3(23) yes
H7B N7 C34 O4 -0.1(20) yes
H7B N7 C34 N8 180.0(20) yes
H8A N8 C34 O4 -165.7(42) yes
H8A N8 C34 N7 14.3(42) yes
H8B N8 C34 O4 -3.9(46) yes
H8B N8 C34 N7 176.1(46) yes
H9A N9 C35 O5 174.7(13) yes
H9A N9 C35 N10 -4.9(9) yes
H9B N9 C35 O5 55.2(8) yes
H9B N9 C35 N10 -124.4(11) yes
H10A N10 C35 O5 170.7(83) yes
H10A N10 C35 N9 -9.7(77) yes
H10B N10 C35 O5 -17.0(7) yes
H10B N10 C35 N9 162.6(11) yes
O1 C1 C2 H2A 164.8(3) yes
O1 C1 C2 H2B -75.7(3) yes
O1 C1 C17 H17A 73.1(3) yes
O1 C1 C17 H17B -167.5(3) yes
C17 C1 C2 H2A -75.5(3) yes
C17 C1 C2 H2B 44.0(3) yes
C2 C1 C17 H17A -47.3(3) yes
C2 C1 C17 H17B 72.1(3) yes
H1 C1 C2 N1 -75.4(3) yes
H1 C1 C2 H2A 45.2(3) yes
H1 C1 C2 H2B 164.8(3) yes
H1 C1 C17 N4 73.1(3) yes
H1 C1 C17 H17A -166.6(4) yes
H1 C1 C17 H17B -47.2(3) yes
H3A C3 C4 N2 82.3(3) yes
H3A C3 C4 C5 -94.0(3) yes
H3B C3 C4 N2 -159.0(4) yes
H3B C3 C4 C5 24.7(3) yes
N2 C4 C5 H5 178.2(5) yes
C3 C4 C5 H5 -5.8(3) yes
C4 C5 C6 H6 176.1(5) yes
H5 C5 C6 C7 176.4(5) yes
H5 C5 C6 H6 -3.8(3) yes
C5 C6 C7 H7 -175.5(5) yes
H6 C6 C7 C8 -175.4(5) yes
H6 C6 C7 H7 4.6(3) yes
H7 C7 C8 N2 -179.9(5) yes
H7 C7 C8 C9 3.4(3) yes
N2 C8 C9 H9A -175.0(20) yes
N2 C8 C9 H9B 57.0(19) yes
N2 C8 C9 H9C -58.6(3) yes
C7 C8 C9 H9A 1.8(20) yes
C7 C8 C9 H9B -126.2(19) yes
C7 C8 C9 H9C 118.2(4) yes
H10A C10 C11 N3 94.4(33) yes
H10A C10 C11 C12 -83.0(33) yes
H10B C10 C11 N3 -155.4(50) yes
H10B C10 C11 C12 27.3(50) yes
N3 C11 C12 H12 178.6(4) yes
C10 C11 C12 H12 -4.2(3) yes
C11 C12 C13 H13 -178.9(5) yes
H12 C12 C13 C14 -178.9(5) yes
H12 C12 C13 H13 1.3(3) yes
C12 C13 C14 H14 179.8(5) yes
H13 C13 C14 C15 179.4(5) yes
H13 C13 C14 H14 -0.4(3) yes
H14 C14 C15 N3 -180.0(5) yes
H14 C14 C15 C16 -2.1(3) yes
N3 C15 C16 H16A 179.8(5) yes
N3 C15 C16 H16B 58.0(3) yes
N3 C15 C16 H16C -58.4(3) yes
C14 C15 C16 H16A 2.0(3) yes
C14 C15 C16 H16B -119.9(4) yes
C14 C15 C16 H16C 123.7(4) yes
H18A C18 C19 N5 147.6(4) yes
H18A C18 C19 C20 -35.4(3) yes
H18B C18 C19 N5 -93.9(3) yes
H18B C18 C19 C20 83.1(4) yes
N5 C19 C20 H20 -177.7(5) yes
C18 C19 C20 H20 5.4(3) yes
C19 C20 C21 H21 -179.3(6) yes
H20 C20 C21 C22 -179.7(6) yes
H20 C20 C21 H21 0.9(4) yes
C20 C21 C22 H22 178.1(6) yes
H21 C21 C22 C23 177.6(6) yes
H21 C21 C22 H22 -2.6(4) yes
H22 C22 C23 N5 -178.8(5) yes
H22 C22 C23 C24 0.0(3) yes
N5 C23 C24 H24A 180.0(5) yes
N5 C23 C24 H24B 58.6(3) yes
N5 C23 C24 H24C -58.3(3) yes
C22 C23 C24 H24A 1.2(3) yes
C22 C23 C24 H24B -120.2(4) yes
C22 C23 C24 H24C 122.9(4) yes
H25A C25 C26 N6 148.6(4) yes
H25A C25 C26 C27 -33.7(3) yes
H25B C25 C26 N6 -92.0(4) yes
H25B C25 C26 C27 85.6(4) yes
N6 C26 C27 H27 -179.6(6) yes
C25 C26 C27 H27 2.9(4) yes
C26 C27 C28 H28 170.1(25) yes
H27 C27 C28 C29 178.3(7) yes
H27 C27 C28 H28 -9.3(24) yes
C27 C28 C29 H29 -177.8(7) yes
H28 C28 C29 C30 -169.3(28) yes
H28 C28 C29 H29 10.9(28) yes
H29 C29 C30 N6 179.5(6) yes
H29 C29 C30 C31 0.1(4) yes
N6 C30 C31 H31A -179.9(5) yes
N6 C30 C31 H31B 58.5(4) yes
N6 C30 C31 H31C -57.9(4) yes
C29 C30 C31 H31A -0.4(4) yes
C29 C30 C31 H31B -122.1(5) yes
C29 C30 C31 H31C 121.5(5) yes
O2 C32 C33 H33A 179.9(4) yes
O2 C32 C33 H33B 58.7(3) yes
O2 C32 C33 H33C -58.5(3) yes
O3 C32 C33 H33A -0.4(3) yes
O3 C32 C33 H33B -121.6(4) yes
O3 C32 C33 H33C 121.2(4) yes
